data_2241710
loop_
_publ_author_name
'Ashraf, Zaman'
'Kim, Daeyoung'
'Seo, Sung-Yum'
'Kang, Sung Kwon'

_publ_section_title
;
 Crystal structure of 2-(4-acetylanilino)-2-oxoethyl
 3-(4-hydroxyphenyl)propionate
;
_journal_coeditor_code IS5453
_journal_issue 7
_journal_name_full 'Acta Crystallographica Section E'
_journal_page_first 933
_journal_page_last 936
_journal_paper_doi 10.1107/S205698901600894X
_journal_volume 72
_journal_year 2016
_chemical_formula_iupac 'C19 H19 N O5'
_chemical_formula_moiety 'C19 H19 N O5'
_chemical_formula_sum 'C19 H19 N O5'
_chemical_formula_weight 341.35
_chemical_name_systematic
;
2-(4-Acetylanilino)-2-oxoethyl 3-(4-hydroxyphenyl)propionate
;
_space_group_crystal_system monoclinic
_space_group_IT_number 4
_space_group_name_Hall 'P 2yb'
_space_group_name_H-M_alt 'P 1 21 1'
_symmetry_space_group_name_Hall 'P 2yb'
_symmetry_space_group_name_H-M 'P 1 21 1'
_atom_sites_solution_hydrogens mixed
_audit_creation_method SHELXL-2013
_cell_angle_alpha 90
_cell_angle_beta 100.757(7)
_cell_angle_gamma 90
_cell_formula_units_Z 2
_cell_length_a 5.510(3)
_cell_length_b 14.809(9)
_cell_length_c 10.824(7)
_cell_measurement_reflns_used 1529
_cell_measurement_temperature 296(2)
_cell_measurement_theta_max 20.47
_cell_measurement_theta_min 2.36
_cell_volume 867.7(9)
_computing_cell_refinement
;
SAINT (Bruker, 2012)
;
_computing_data_collection
;
SMART (Bruker, 2012)
;
_computing_data_reduction
;
SAINT (Bruker, 2012)
;
_computing_molecular_graphics
;
ORTEP-3 for Windows (Farrugia, 2012)
;
_computing_publication_material
;
publCIF (Westrip,2010)
;
_computing_structure_refinement
;
SHELXL2013 (Sheldrick, 2015)
;
_computing_structure_solution
;
SHELXS2013 (Sheldrick, 2008)
;
_diffrn_ambient_temperature 296(2)
_diffrn_measured_fraction_theta_full 0.993
_diffrn_measured_fraction_theta_max 0.993
_diffrn_measurement_device_type 'Bruker SMART CCD area-detector'
_diffrn_measurement_method '\f and \w scans'
_diffrn_radiation_type MoK\a
_diffrn_radiation_wavelength 0.71073
_diffrn_reflns_av_R_equivalents 0.0314
_diffrn_reflns_limit_h_max 6
_diffrn_reflns_limit_h_min -6
_diffrn_reflns_limit_k_max 18
_diffrn_reflns_limit_k_min -18
_diffrn_reflns_limit_l_max 13
_diffrn_reflns_limit_l_min -13
_diffrn_reflns_number 6909
_diffrn_reflns_theta_full 25.242
_diffrn_reflns_theta_max 26.479
_diffrn_reflns_theta_min 1.915
_exptl_absorpt_coefficient_mu 0.095
_exptl_absorpt_correction_type none
_exptl_crystal_colour colourless
_exptl_crystal_density_diffrn 1.306
_exptl_crystal_description block
_exptl_crystal_F_000 360
_exptl_crystal_size_max 0.26
_exptl_crystal_size_mid 0.25
_exptl_crystal_size_min 0.23
_refine_diff_density_max 0.142
_refine_diff_density_min -0.173
_refine_ls_extinction_method none
_refine_ls_goodness_of_fit_ref 0.997
_refine_ls_hydrogen_treatment mixed
_refine_ls_matrix_type full
_refine_ls_number_parameters 276
_refine_ls_number_reflns 3403
_refine_ls_number_restraints 25
_refine_ls_restrained_S_all 0.997
_refine_ls_R_factor_all 0.1278
_refine_ls_R_factor_gt 0.0530
_refine_ls_shift/su_max 0.000
_refine_ls_shift/su_mean 0.000
_refine_ls_structure_factor_coef Fsqd
_refine_ls_weighting_details 'w=1/[\s^2^(Fo^2^)+(0.0507P)^2^+0.0787P] where P=(Fo^2^+2Fc^2^)/3'
_refine_ls_weighting_scheme calc
_refine_ls_wR_factor_gt 0.1001
_refine_ls_wR_factor_ref 0.1260
_reflns_number_gt 1798
_reflns_number_total 3403
_reflns_threshold_expression 'I > 2\s(I)'
_cod_data_source_file is5453sup1.cif
_cod_data_source_block I
_cod_database_code 2241710
_shelx_space_group_comment
;
The symmetry employed for this shelxl refinement is uniquely defined
by the following loop, which should always be used as a source of
symmetry information in preference to the above space-group names.
They are only intended as comments.
;
_shelxl_version_number .2013

loop_
_space_group_symop_operation_xyz
'x, y, z'
'-x, y+1/2, -z'

loop_
_atom_site_type_symbol
_atom_site_label
_atom_site_fract_x
_atom_site_fract_y
_atom_site_fract_z
_atom_site_U_iso_or_equiv
_atom_site_adp_type
_atom_site_calc_flag
_atom_site_occupancy
_atom_site_disorder_assembly
_atom_site_disorder_group
O O1 1.0367(8) 1.4286(2) 0.0585(4) 0.0831(15) Uani d 1 . .
C C2 0.8795(10) 1.3999(4) 0.1151(5) 0.0551(15) Uani d 1 . .
C C3 0.8377(10) 1.3024(3) 0.1253(5) 0.0451(14) Uani d 1 . .
C C4 0.7281(11) 1.4662(3) 0.1753(6) 0.0689(18) Uani d 1 . .
H H4A 0.7711 1.5267 0.1559 0.103 Uiso calc 1 . .
H H4B 0.7615 1.4578 0.2648 0.103 Uiso calc 1 . .
H H4C 0.5557 1.4562 0.1434 0.103 Uiso calc 1 . .
C C5 0.9784(9) 1.2426(4) 0.0675(5) 0.0555(16) Uani d 1 . .
H H5 1.0986 1.2651 0.0258 0.067 Uiso calc 1 . .
C C6 0.9408(10) 1.1512(3) 0.0717(5) 0.0523(15) Uani d 1 . .
H H6 1.0375 1.1123 0.0339 0.063 Uiso calc 1 . .
C C7 0.7613(9) 1.1162(3) 0.1315(5) 0.0459(14) Uani d 1 . .
C C8 0.6218(11) 1.1739(3) 0.1902(5) 0.0572(17) Uani d 1 . .
H H8 0.5016 1.1509 0.2315 0.069 Uiso calc 1 . .
C C9 0.6618(9) 1.2656(3) 0.1872(5) 0.0540(16) Uani d 1 . .
H H9 0.5684 1.3039 0.2278 0.065 Uiso calc 1 . .
N N10 0.7347(8) 1.0214(3) 0.1292(4) 0.0511(13) Uani d 1 . .
H H10 0.836(9) 0.995(4) 0.089(4) 0.061 Uiso d 1 . .
C C11 0.5765(10) 0.9683(4) 0.1782(5) 0.0500(15) Uani d 1 . .
O O12 0.4168(7) 0.9955(2) 0.2321(4) 0.0621(11) Uani d 1 . .
C C13 0.6264(11) 0.8699(3) 0.1599(5) 0.0509(15) Uani d 1 . .
H H13A 0.6134 0.8570 0.0710 0.061 Uiso calc 1 . .
H H13B 0.7923 0.8548 0.2024 0.061 Uiso calc 1 . .
O O14 0.4514(7) 0.8175(2) 0.2098(4) 0.0650(12) Uani d 1 . .
C C15 0.4672(17) 0.7263(6) 0.1902(11) 0.044(3) Uani d 0.729(12) A 1
O O16 0.631(3) 0.6938(5) 0.1497(16) 0.074(4) Uani d 0.729(12) A 1
C C17 0.2874(14) 0.6724(5) 0.2509(9) 0.048(2) Uani d 0.729(12) A 1
H H17A 0.2446 0.6169 0.2042 0.058 Uiso calc 0.729(12) A 1
H H17B 0.1372 0.7070 0.2487 0.058 Uiso calc 0.729(12) A 1
C C18 0.4021(15) 0.6501(7) 0.3868(8) 0.070(3) Uani d 0.729(12) A 1
H H18A 0.5659 0.6254 0.3893 0.084 Uiso calc 0.729(12) A 1
H H18B 0.4200 0.7054 0.4356 0.084 Uiso calc 0.729(12) A 1
C C19 0.2509(13) 0.5829(7) 0.4479(7) 0.063(3) Uani d 0.729(12) A 1
C C20 0.2881(15) 0.4932(7) 0.4377(8) 0.065(3) Uani d 0.729(12) A 1
H H20 0.4061 0.4732 0.3928 0.078 Uiso calc 0.729(12) A 1
C C21 0.0769(17) 0.6103(8) 0.5129(10) 0.063(3) Uani d 0.729(12) A 1
H H21 0.0479 0.6717 0.5202 0.076 Uiso calc 0.729(12) A 1
C C22 0.154(2) 0.4300(8) 0.4927(10) 0.085(3) Uani d 0.729(12) A 1
H H22 0.1837 0.3686 0.4852 0.102 Uiso calc 0.729(12) A 1
C C23 -0.024(2) 0.4599(14) 0.5590(11) 0.065(6) Uani d 0.729(12) A 1
C C24 -0.059(2) 0.5493(11) 0.5684(12) 0.060(4) Uani d 0.729(12) A 1
H H24 -0.1759 0.5704 0.6130 0.072 Uiso calc 0.729(12) A 1
O O25 -0.156(4) 0.389(2) 0.6129(17) 0.079(6) Uani d 0.729(12) A 1
H H25 -0.24(2) 0.420(8) 0.669(14) 0.119 Uiso d 0.729(12) A 1
C C15A 0.526(5) 0.7305(17) 0.239(2) 0.033(7) Uiso d 0.271(12) A 2
O O16A 0.647(11) 0.698(3) 0.164(6) 0.13(2) Uiso d 0.271(12) A 2
C C17A 0.344(5) 0.6930(19) 0.317(3) 0.055(8) Uiso d 0.271(12) A 2
H H17C 0.3841 0.7156 0.4029 0.066 Uiso calc 0.271(12) A 2
H H17D 0.1770 0.7116 0.2813 0.066 Uiso calc 0.271(12) A 2
C C18A 0.363(4) 0.5920(18) 0.317(2) 0.075(8) Uiso d 0.271(12) A 2
H H18C 0.5348 0.5749 0.3420 0.090 Uiso calc 0.271(12) A 2
H H18D 0.3055 0.5702 0.2321 0.090 Uiso calc 0.271(12) A 2
C C19A 0.215(3) 0.5467(15) 0.4037(16) 0.044(7) Uiso d 0.271(12) A 2
C C20A 0.256(4) 0.4531(14) 0.412(2) 0.045 Uiso d 0.271(12) A 2
H H20A 0.3644 0.4259 0.3672 0.054 Uiso calc 0.271(12) A 2
C C21A 0.054(5) 0.5854(17) 0.471(2) 0.050(9) Uiso d 0.271(12) A 2
H H21A 0.0273 0.6474 0.4649 0.060 Uiso calc 0.271(12) A 2
C C22A 0.135(5) 0.4023(14) 0.487(2) 0.042 Uiso d 0.271(12) A 2
H H22A 0.1609 0.3403 0.4942 0.050 Uiso calc 0.271(12) A 2
C C23A -0.024(5) 0.444(3) 0.553(2) 0.037(12) Uiso d 0.271(12) A 2
C C24A -0.071(6) 0.535(2) 0.548(3) 0.071(18) Uiso d 0.271(12) A 2
H H24A -0.1794 0.5619 0.5932 0.085 Uiso calc 0.271(12) A 2
O O25A -0.135(10) 0.397(6) 0.622(5) 0.061(13) Uiso d 0.271(12) A 2
H H25A -0.18(5) 0.439(15) 0.67(3) 0.091 Uiso d 0.271(12) A 2

loop_
_atom_site_aniso_label
_atom_site_aniso_U_11
_atom_site_aniso_U_22
_atom_site_aniso_U_33
_atom_site_aniso_U_12
_atom_site_aniso_U_13
_atom_site_aniso_U_23
O1 0.110(3) 0.049(2) 0.112(4) -0.013(2) 0.075(3) 0.007(2)
C2 0.060(4) 0.049(3) 0.063(4) 0.004(3) 0.027(3) 0.003(3)
C3 0.057(4) 0.034(3) 0.048(4) 0.000(2) 0.018(3) 0.007(2)
C4 0.080(4) 0.040(3) 0.097(5) -0.001(3) 0.040(4) 0.002(3)
C5 0.054(4) 0.052(4) 0.070(4) 0.000(3) 0.034(3) 0.005(3)
C6 0.063(4) 0.035(3) 0.069(4) 0.009(3) 0.039(3) 0.002(3)
C7 0.052(3) 0.037(3) 0.056(4) 0.001(3) 0.030(3) 0.002(2)
C8 0.070(4) 0.035(3) 0.079(4) -0.003(3) 0.047(3) 0.001(3)
C9 0.059(4) 0.038(3) 0.076(4) 0.004(3) 0.043(3) 0.001(3)
N10 0.069(3) 0.030(2) 0.067(3) 0.003(2) 0.046(3) -0.001(2)
C11 0.052(3) 0.044(3) 0.058(4) -0.003(3) 0.021(3) 0.001(3)
O12 0.073(3) 0.040(2) 0.088(3) 0.0043(18) 0.054(2) 0.0006(19)
C13 0.061(4) 0.037(3) 0.063(4) -0.001(3) 0.033(3) 0.000(2)
O14 0.074(3) 0.040(2) 0.098(3) -0.0014(18) 0.058(2) 0.0079(19)
C15 0.044(6) 0.046(6) 0.038(6) -0.011(4) -0.004(5) 0.017(5)
O16 0.076(6) 0.022(3) 0.148(10) 0.006(3) 0.081(6) 0.012(3)
C17 0.046(5) 0.045(5) 0.053(6) -0.006(4) 0.008(4) 0.010(4)
C18 0.070(6) 0.076 0.067(7) -0.017(5) 0.020(5) 0.015(5)
C19 0.054(6) 0.090(7) 0.044(6) -0.025(5) 0.009(4) 0.012(5)
C20 0.063(5) 0.064 0.083(7) -0.008(5) 0.052(5) -0.002(6)
C21 0.059(6) 0.081(7) 0.050(7) -0.016(5) 0.012(5) 0.014(6)
C22 0.089(7) 0.085 0.093(8) 0.010(7) 0.048(6) 0.002(7)
C23 0.056(8) 0.088(12) 0.057(8) -0.004(6) 0.031(5) 0.018(6)
C24 0.051(7) 0.071(8) 0.066(7) -0.005(5) 0.033(5) 0.013(6)
O25 0.085(8) 0.064(9) 0.108(10) -0.001(5) 0.068(6) 0.018(6)

loop_
_atom_type_symbol
_atom_type_description
_atom_type_scat_dispersion_real
_atom_type_scat_dispersion_imag
_atom_type_scat_source
C C 0.0033 0.0016 'International Tables Vol C Tables 4.2.6.8 and 6.1.1.4'
H H 0.0000 0.0000 'International Tables Vol C Tables 4.2.6.8 and 6.1.1.4'
N N 0.0061 0.0033 'International Tables Vol C Tables 4.2.6.8 and 6.1.1.4'
O O 0.0106 0.0060 'International Tables Vol C Tables 4.2.6.8 and 6.1.1.4'

loop_
_geom_angle_atom_site_label_1
_geom_angle_atom_site_label_2
_geom_angle_atom_site_label_3
_geom_angle
O1 C2 C3 120.8(5)
O1 C2 C4 119.3(5)
C3 C2 C4 119.9(5)
C9 C3 C5 117.6(4)
C9 C3 C2 123.7(4)
C5 C3 C2 118.7(5)
C2 C4 H4A 109.5
C2 C4 H4B 109.5
H4A C4 H4B 109.5
C2 C4 H4C 109.5
H4A C4 H4C 109.5
H4B C4 H4C 109.5
C6 C5 C3 120.6(5)
C6 C5 H5 119.7
C3 C5 H5 119.7
C5 C6 C7 120.8(5)
C5 C6 H6 119.6
C7 C6 H6 119.6
C6 C7 C8 119.5(4)
C6 C7 N10 116.5(4)
C8 C7 N10 124.0(4)
C9 C8 C7 119.6(5)
C9 C8 H8 120.2
C7 C8 H8 120.2
C8 C9 C3 121.8(5)
C8 C9 H9 119.1
C3 C9 H9 119.1
C11 N10 C7 130.0(4)
C11 N10 H10 118(4)
C7 N10 H10 112(4)
O12 C11 N10 125.0(5)
O12 C11 C13 123.6(5)
N10 C11 C13 111.4(4)
O14 C13 C11 109.0(4)
O14 C13 H13A 109.9
C11 C13 H13A 109.9
O14 C13 H13B 109.9
C11 C13 H13B 109.9
H13A C13 H13B 108.3
C15A O14 C13 113.9(10)
C15 O14 C13 114.3(5)
O16 C15 O14 122.3(8)
O16 C15 C17 123.7(9)
O14 C15 C17 112.7(8)
C15 C17 C18 110.2(7)
C15 C17 H17A 109.6
C18 C17 H17A 109.6
C15 C17 H17B 109.6
C18 C17 H17B 109.6
H17A C17 H17B 108.1
C19 C18 C17 113.5(5)
C19 C18 H18A 108.9
C17 C18 H18A 108.9
C19 C18 H18B 108.9
C17 C18 H18B 108.9
H18A C18 H18B 107.7
C21 C19 C20 118.0(8)
C21 C19 C18 121.9(9)
C20 C19 C18 120.1(9)
C19 C20 C22 121.7(8)
C19 C20 H20 119.2
C22 C20 H20 119.2
C19 C21 C24 121.7(12)
C19 C21 H21 119.2
C24 C21 H21 119.2
C20 C22 C23 119.2(11)
C20 C22 H22 120.4
C23 C22 H22 120.4
C24 C23 C22 118.5(12)
C24 C23 O25 126.0(17)
C22 C23 O25 115.6(19)
C23 C24 C21 121.0(12)
C23 C24 H24 119.5
C21 C24 H24 119.5
C23 O25 H25 105(8)
O16A C15A O14 113(3)
O16A C15A C17A 135(3)
O14 C15A C17A 105.6(19)
C18A C17A C15A 108(2)
C18A C17A H17C 110.1
C15A C17A H17C 110.1
C18A C17A H17D 110.1
C15A C17A H17D 110.1
H17C C17A H17D 108.4
C17A C18A C19A 113(2)
C17A C18A H18C 108.9
C19A C18A H18C 108.9
C17A C18A H18D 108.9
C19A C18A H18D 108.9
H18C C18A H18D 107.7
C21A C19A C20A 119(2)
C21A C19A C18A 128(2)
C20A C19A C18A 112.3(19)
C22A C20A C19A 119(2)
C22A C20A H20A 120.3
C19A C20A H20A 120.3
C19A C21A C24A 122(2)
C19A C21A H21A 118.8
C24A C21A H21A 118.8
C20A C22A C23A 119(2)
C20A C22A H22A 120.5
C23A C22A H22A 120.5
O25A C23A C24A 117(5)
O25A C23A C22A 119(5)
C24A C23A C22A 124(3)
C23A C24A C21A 116(3)
C23A C24A H24A 122.0
C21A C24A H24A 122.0
C23A O25A H25A 103(10)

loop_
_geom_bond_atom_site_label_1
_geom_bond_atom_site_label_2
_geom_bond_distance
O1 C2 1.226(6)
C2 C3 1.471(7)
C2 C4 1.512(7)
C3 C9 1.389(6)
C3 C5 1.398(7)
C4 H4A 0.9600
C4 H4B 0.9600
C4 H4C 0.9600
C5 C6 1.372(7)
C5 H5 0.9300
C6 C7 1.380(7)
C6 H6 0.9300
C7 C8 1.381(7)
C7 N10 1.411(6)
C8 C9 1.377(7)
C8 H8 0.9300
C9 H9 0.9300
N10 C11 1.354(6)
N10 H10 0.86(5)
C11 O12 1.212(6)
C11 C13 1.503(7)
C13 O14 1.421(5)
C13 H13A 0.9700
C13 H13B 0.9700
O14 C15A 1.37(3)
O14 C15 1.373(11)
C15 O16 1.176(12)
C15 C17 1.514(10)
C17 C18 1.525(13)
C17 H17A 0.9700
C17 H17B 0.9700
C18 C19 1.525(11)
C18 H18A 0.9700
C18 H18B 0.9700
C19 C21 1.352(13)
C19 C20 1.353(13)
C20 C22 1.391(12)
C20 H20 0.9300
C21 C24 1.378(13)
C21 H21 0.9300
C22 C23 1.391(13)
C22 H22 0.9300
C23 C24 1.35(2)
C23 O25 1.46(3)
C24 H24 0.9300
O25 H25 0.95(12)
C15A O16A 1.24(3)
C15A C17A 1.53(2)
C17A C18A 1.50(4)
C17A H17C 0.9700
C17A H17D 0.9700
C18A C19A 1.51(3)
C18A H18C 0.9700
C18A H18D 0.9700
C19A C21A 1.37(2)
C19A C20A 1.41(2)
C20A C22A 1.37(2)
C20A H20A 0.9300
C21A C24A 1.39(3)
C21A H21A 0.9300
C22A C23A 1.38(2)
C22A H22A 0.9300
C23A O25A 1.26(7)
C23A C24A 1.37(3)
C24A H24A 0.9300
O25A H25A 0.90(3)

loop_
_geom_hbond_atom_site_label_D
_geom_hbond_atom_site_label_H
_geom_hbond_atom_site_label_A
_geom_hbond_site_symmetry_A
_geom_hbond_distance_DH
_geom_hbond_distance_HA
_geom_hbond_distance_DA
_geom_hbond_angle_DHA
N10 H10 O1 2_745 0.86(5) 2.11(5) 2.925(5) 159(4)
O25 H25 O12 2_546 0.95(12) 1.93(11) 2.87(3) 172(13)
C4 H4A O16 1_565 0.96 2.59 3.416(10) 144
C13 H13B O25 2_656 0.97 2.60 3.458(17) 147
C13 H13B O25A 2_656 0.97 2.50 3.34(4) 145
C24 H24 O12 2_546 0.93 2.57 3.284(11) 133

loop_
_geom_torsion_atom_site_label_1
_geom_torsion_atom_site_label_2
_geom_torsion_atom_site_label_3
_geom_torsion_atom_site_label_4
_geom_torsion
O1 C2 C3 C9 -179.6(5)
C4 C2 C3 C9 0.7(8)
O1 C2 C3 C5 -0.9(9)
C4 C2 C3 C5 179.3(5)
C9 C3 C5 C6 0.5(8)
C2 C3 C5 C6 -178.2(5)
C3 C5 C6 C7 0.9(8)
C5 C6 C7 C8 -1.5(9)
C5 C6 C7 N10 179.1(5)
C6 C7 C8 C9 0.7(9)
N10 C7 C8 C9 180.0(5)
C7 C8 C9 C3 0.8(9)
C5 C3 C9 C8 -1.3(8)
C2 C3 C9 C8 177.3(6)
C6 C7 N10 C11 -179.6(5)
C8 C7 N10 C11 1.0(10)
C7 N10 C11 O12 2.6(10)
C7 N10 C11 C13 -176.3(5)
O12 C11 C13 O14 2.7(7)
N10 C11 C13 O14 -178.4(5)
C11 C13 O14 C15A -158.1(12)
C11 C13 O14 C15 175.5(7)
C15A O14 C15 O16 -85(3)
C13 O14 C15 O16 9.0(15)
C15A O14 C15 C17 82(3)
C13 O14 C15 C17 176.8(6)
O16 C15 C17 C18 80.5(15)
O14 C15 C17 C18 -87.2(10)
C15 C17 C18 C19 -170.4(8)
C17 C18 C19 C21 -91.5(8)
C17 C18 C19 C20 88.3(8)
C21 C19 C20 C22 -0.5(5)
C18 C19 C20 C22 179.7(3)
C20 C19 C21 C24 0.5(8)
C18 C19 C21 C24 -179.7(5)
C19 C20 C22 C23 0.6(7)
C20 C22 C23 C24 -0.6(9)
C20 C22 C23 O25 179.7(5)
C22 C23 C24 C21 0.6(10)
O25 C23 C24 C21 -179.7(6)
C19 C21 C24 C23 -0.6(10)
C15 O14 C15A O16A 60(4)
C13 O14 C15A O16A -36(4)
C15 O14 C15A C17A -96(3)
C13 O14 C15A C17A 167.6(15)
O16A C15A C17A C18A 14(7)
O14 C15A C17A C18A 162(2)
C15A C17A C18A C19A 173.0(16)
C17A C18A C19A C21A 6(2)
C17A C18A C19A C20A -174(2)
C21A C19A C20A C22A -0.1(5)
C18A C19A C20A C22A 179.9(4)
C20A C19A C21A C24A 0.0(8)
C18A C19A C21A C24A -180.0(5)
C19A C20A C22A C23A 0.1(8)
C20A C22A C23A O25A 179.9(6)
C20A C22A C23A C24A -0.1(11)
O25A C23A C24A C21A -179.9(7)
C22A C23A C24A C21A 0.1(11)
C19A C21A C24A C23A -0.1(10)

_cod_database_fobs_code 2241710
